data_4129372
loop_
_publ_author_name
'Hu, Dennis X.'
'Seidl, Frederick J.'
'Bucher, Cyril'
'Burns, Noah Z.'

_publ_section_title
;
 Catalytic chemo-, regio-, and enantioselective bromochlorination of
 allylic alcohols.
;
_journal_issue 11
_journal_name_full 'Journal of the American Chemical Society'
_journal_page_first 3795
_journal_page_last 3798
_journal_paper_doi 10.1021/jacs.5b01384
_journal_volume 137
_journal_year 2015
_chemical_absolute_configuration ad
_chemical_formula_moiety 'C10 H16 Br Cl O, 0.25(H2 O)'
_chemical_formula_sum 'C10 H16.5 Br Cl O1.25'
_chemical_formula_weight 272.09
_space_group_crystal_system orthorhombic
_space_group_IT_number 18
_space_group_name_Hall 'P 2 2ab'
_space_group_name_H-M_alt 'P 21 21 2'
_atom_sites_solution_hydrogens mixed
_atom_sites_solution_primary vecmap
_atom_sites_solution_secondary difmap
_audit_creation_method SHELXL-2014/7
_cell_angle_alpha 90
_cell_angle_beta 90
_cell_angle_gamma 90
_cell_formula_units_Z 8
_cell_length_a 16.4144(11)
_cell_length_b 23.4402(15)
_cell_length_c 5.9992(4)
_cell_measurement_reflns_used 9922
_cell_measurement_temperature 120(2)
_cell_measurement_theta_max 26.94
_cell_measurement_theta_min 2.48
_cell_volume 2308.2(3)
_computing_cell_refinement 'Bruker SAINT v8.34A'
_computing_data_collection 'Bruker APEX-II v2014-5.0'
_computing_data_reduction 'Bruker SAINT v8.34A'
_computing_molecular_graphics 'Bruker XP'
_computing_publication_material 'CIFTAB (Sheldrick, 2008)'
_computing_structure_refinement 'SHELXL-2014/7 (Sheldrick, 2014)'
_computing_structure_solution 'SHELXT-2014/2 (Sheldrick, 2014)'
_diffrn_ambient_temperature 120(2)
_diffrn_detector_area_resol_mean 8.33
_diffrn_measured_fraction_theta_full 1.000
_diffrn_measured_fraction_theta_max 0.998
_diffrn_measurement_device_type 'Bruker Kappa X8-APEX-II'
_diffrn_measurement_method 'combination of \w and \f-scans '
_diffrn_radiation_monochromator graphite
_diffrn_radiation_source 'fine-focus sealed tube'
_diffrn_radiation_type MoK\a
_diffrn_radiation_wavelength 0.71073
_diffrn_reflns_av_R_equivalents 0.0389
_diffrn_reflns_av_unetI/netI 0.0272
_diffrn_reflns_Laue_measured_fraction_full 1.000
_diffrn_reflns_Laue_measured_fraction_max 0.998
_diffrn_reflns_limit_h_max 21
_diffrn_reflns_limit_h_min -21
_diffrn_reflns_limit_k_max 30
_diffrn_reflns_limit_k_min -29
_diffrn_reflns_limit_l_max 5
_diffrn_reflns_limit_l_min -7
_diffrn_reflns_number 42334
_diffrn_reflns_point_group_measured_fraction_full 1.000
_diffrn_reflns_point_group_measured_fraction_max 0.997
_diffrn_reflns_theta_full 25.242
_diffrn_reflns_theta_max 27.169
_diffrn_reflns_theta_min 1.515
_exptl_absorpt_coefficient_mu 3.758
_exptl_absorpt_correction_T_max 0.9236
_exptl_absorpt_correction_T_min 0.4235
_exptl_absorpt_correction_type numerical
_exptl_absorpt_process_details 'SADABS (Sheldrick, 2014)'
_exptl_crystal_colour colorless
_exptl_crystal_density_diffrn 1.566
_exptl_crystal_description rod
_exptl_crystal_F_000 1108
_exptl_crystal_size_max 0.524
_exptl_crystal_size_mid 0.061
_exptl_crystal_size_min 0.038
_refine_diff_density_max 0.343
_refine_diff_density_min -0.263
_refine_diff_density_rms 0.048
_refine_ls_abs_structure_details
;
 Flack x determined using 1936 quotients [(I+)-(I-)]/[(I+)+(I-)]
 (Parsons, Flack and Wagner, Acta Cryst. B69 (2013) 249-259).
;
_refine_ls_abs_structure_Flack 0.009(3)
_refine_ls_extinction_method none
_refine_ls_goodness_of_fit_ref 1.024
_refine_ls_hydrogen_treatment mixed
_refine_ls_matrix_type full
_refine_ls_number_parameters 248
_refine_ls_number_reflns 5115
_refine_ls_number_restraints 0
_refine_ls_restrained_S_all 1.024
_refine_ls_R_factor_all 0.0218
_refine_ls_R_factor_gt 0.0185
_refine_ls_shift/su_max 0.002
_refine_ls_shift/su_mean 0.000
_refine_ls_structure_factor_coef Fsqd
_refine_ls_weighting_details 'w=1/[\s^2^(Fo^2^)+(0.0202P)^2^] where P=(Fo^2^+2Fc^2^)/3'
_refine_ls_weighting_scheme calc
_refine_ls_wR_factor_gt 0.0404
_refine_ls_wR_factor_ref 0.0412
_reflns_Friedel_coverage 0.734
_reflns_Friedel_fraction_full 1.000
_reflns_Friedel_fraction_max 0.995
_reflns_number_gt 4783
_reflns_number_total 5115
_reflns_threshold_expression 'I > 2\s(I)'
_cod_data_source_file ja5b01384_si_005.cif
_cod_data_source_block su1424
_cod_depositor_comments
;

2020-07-06
Z value and formula fixed to values more according to usual
chemical conventions.                 miguel
;
_cod_original_formula_weight 544.18
_cod_original_formula_moiety '2(C10 H16 Br Cl O), 0.5(H2 O)'
_cod_original_formula_units_Z 4
_cod_original_formula_sum 'C20 H33 Br2 Cl2 O2.50'
_cod_database_code 4129372
_shelx_shelxl_version_number 2014/7
_shelx_space_group_comment
;
The symmetry employed for this shelxl refinement is uniquely defined
by the following loop, which should always be used as a source of
symmetry information in preference to the above space-group names.
They are only intended as comments.
;
_shelx_estimated_absorpt_t_min 0.243
_shelx_estimated_absorpt_t_max 0.870

loop_
_space_group_symop_operation_xyz
'x, y, z'
'-x, -y, z'
'-x+1/2, y+1/2, -z'
'x+1/2, -y+1/2, -z'

loop_
_atom_site_label
_atom_site_type_symbol
_atom_site_fract_x
_atom_site_fract_y
_atom_site_fract_z
_atom_site_U_iso_or_equiv
_atom_site_adp_type
_atom_site_occupancy
_atom_site_site_symmetry_order
_atom_site_calc_flag
_atom_site_refinement_flags_posn
_atom_site_refinement_flags_adp
_atom_site_refinement_flags_occupancy
Br1 Br 0.31079(2) 0.57425(2) 0.43395(4) 0.01899(6) Uani 1 1 d . . .
Cl1 Cl 0.48242(4) 0.66861(3) 0.88097(10) 0.02475(15) Uani 1 1 d . . .
O1 O 0.51717(10) 0.57076(7) 0.5457(3) 0.0203(4) Uani 1 1 d . . .
H1O H 0.5114 0.5465 0.4437 0.030 Uiso 1 1 calc R U .
C1 C 0.42708(15) 0.65028(10) 0.6249(4) 0.0172(5) Uani 1 1 d . . .
C2 C 0.36153(15) 0.60869(10) 0.7014(4) 0.0161(5) Uani 1 1 d . . .
H2 H 0.3881 0.5777 0.7899 0.019 Uiso 1 1 calc R U .
C3 C 0.29637(15) 0.63599(10) 0.8434(4) 0.0174(5) Uani 1 1 d . . .
H3A H 0.3201 0.6465 0.9895 0.021 Uiso 1 1 calc R U .
H3B H 0.2526 0.6078 0.8708 0.021 Uiso 1 1 calc R U .
C4 C 0.25957(15) 0.68895(10) 0.7370(4) 0.0168(5) Uani 1 1 d . . .
H4 H 0.2339 0.6769 0.5933 0.020 Uiso 1 1 calc R U .
C5 C 0.32704(16) 0.73177(10) 0.6803(4) 0.0206(6) Uani 1 1 d . . .
H5A H 0.3029 0.7652 0.6037 0.025 Uiso 1 1 calc R U .
H5B H 0.3529 0.7453 0.8197 0.025 Uiso 1 1 calc R U .
C6 C 0.39164(16) 0.70487(10) 0.5307(4) 0.0197(6) Uani 1 1 d . . .
H6A H 0.3672 0.6966 0.3833 0.024 Uiso 1 1 calc R U .
H6B H 0.4363 0.7327 0.5077 0.024 Uiso 1 1 calc R U .
C7 C 0.19386(16) 0.71683(10) 0.8764(4) 0.0197(5) Uani 1 1 d . . .
C8 C 0.13598(18) 0.75416(12) 0.7513(5) 0.0296(7) Uani 1 1 d . . .
H8A H 0.0981 0.7722 0.8561 0.044 Uiso 1 1 calc R U .
H8B H 0.1053 0.7311 0.6440 0.044 Uiso 1 1 calc R U .
H8C H 0.1666 0.7837 0.6716 0.044 Uiso 1 1 calc R U .
C9 C 0.18593(18) 0.70923(12) 1.0941(5) 0.0327(7) Uani 1 1 d . . .
H9A H 0.1430 0.7276 1.1726 0.039 Uiso 1 1 calc R U .
H9B H 0.2231 0.6854 1.1719 0.039 Uiso 1 1 calc R U .
C10 C 0.49016(15) 0.62469(10) 0.4695(4) 0.0182(5) Uani 1 1 d . . .
H10A H 0.4663 0.6205 0.3188 0.022 Uiso 1 1 calc R U .
H10B H 0.5373 0.6509 0.4582 0.022 Uiso 1 1 calc R U .
Br2 Br 0.82590(2) 0.50152(2) 1.07365(4) 0.02311(7) Uani 1 1 d . . .
Cl2 Cl 0.71103(4) 0.61870(3) 0.57469(12) 0.02509(14) Uani 1 1 d . . .
O2 O 0.62059(10) 0.53870(7) 0.8934(3) 0.0212(4) Uani 1 1 d . . .
H2O H 0.5933 0.5519 0.7867 0.032 Uiso 1 1 calc R U .
C11 C 0.74740(16) 0.59292(10) 0.8458(4) 0.0181(5) Uani 1 1 d . . .
C12 C 0.79573(16) 0.53937(10) 0.7903(4) 0.0181(5) Uani 1 1 d . . .
H12 H 0.7601 0.5130 0.7027 0.022 Uiso 1 1 calc R U .
C13 C 0.87241(15) 0.55115(11) 0.6567(4) 0.0181(5) Uani 1 1 d . . .
H13A H 0.8568 0.5628 0.5040 0.022 Uiso 1 1 calc R U .
H13B H 0.9044 0.5155 0.6447 0.022 Uiso 1 1 calc R U .
C14 C 0.92631(15) 0.59760(11) 0.7590(4) 0.0181(5) Uani 1 1 d . . .
H14 H 0.9475 0.5827 0.9039 0.022 Uiso 1 1 calc R U .
C15 C 0.87696(16) 0.65134(11) 0.8097(5) 0.0214(6) Uani 1 1 d . . .
H15A H 0.8607 0.6695 0.6676 0.026 Uiso 1 1 calc R U .
H15B H 0.9117 0.6787 0.8920 0.026 Uiso 1 1 calc R U .
C16 C 0.80050(15) 0.63887(10) 0.9475(5) 0.0210(5) Uani 1 1 d . . .
H16A H 0.8170 0.6268 1.0991 0.025 Uiso 1 1 calc R U .
H16B H 0.7682 0.6744 0.9621 0.025 Uiso 1 1 calc R U .
C17 C 0.99901(16) 0.61004(10) 0.6117(4) 0.0216(5) Uani 1 1 d . . .
C18 C 0.98308(18) 0.62677(15) 0.3742(5) 0.0374(8) Uani 1 1 d . . .
H18A H 1.0344 0.6379 0.3030 0.056 Uiso 1 1 calc R U .
H18B H 0.9451 0.6590 0.3705 0.056 Uiso 1 1 calc R U .
H18C H 0.9594 0.5944 0.2939 0.056 Uiso 1 1 calc R U .
C19 C 1.07324(18) 0.60541(12) 0.6887(6) 0.0327(7) Uani 1 1 d . . .
H19A H 1.1184 0.6127 0.5938 0.039 Uiso 1 1 calc R U .
H19B H 1.0820 0.5948 0.8396 0.039 Uiso 1 1 calc R U .
C20 C 0.67088(15) 0.58229(11) 0.9828(4) 0.0212(6) Uani 1 1 d . . .
H20A H 0.6869 0.5716 1.1363 0.025 Uiso 1 1 calc R U .
H20B H 0.6391 0.6181 0.9915 0.025 Uiso 1 1 calc R U .
O1W O 0.5000 0.5000 0.1839(4) 0.0208(6) Uani 1 2 d S T P
H1W H 0.4629(16) 0.4930(12) 0.113(5) 0.022(8) Uiso 1 1 d . . .

loop_
_atom_site_aniso_label
_atom_site_aniso_U_11
_atom_site_aniso_U_22
_atom_site_aniso_U_33
_atom_site_aniso_U_23
_atom_site_aniso_U_13
_atom_site_aniso_U_12
Br1 0.02062(12) 0.01938(12) 0.01697(11) -0.00212(11) -0.00223(11) -0.00367(10)
Cl1 0.0213(3) 0.0324(4) 0.0205(3) -0.0061(3) -0.0071(3) -0.0023(3)
O1 0.0220(9) 0.0183(9) 0.0206(9) -0.0028(8) -0.0040(8) 0.0018(7)
C1 0.0187(13) 0.0186(12) 0.0144(13) -0.0004(10) -0.0028(10) -0.0030(10)
C2 0.0192(14) 0.0165(13) 0.0125(12) 0.0017(10) -0.0041(10) -0.0004(10)
C3 0.0199(14) 0.0174(13) 0.0149(11) 0.0032(10) 0.0011(10) -0.0026(10)
C4 0.0189(14) 0.0170(13) 0.0147(12) 0.0026(10) 0.0007(11) -0.0001(10)
C5 0.0232(15) 0.0150(12) 0.0235(14) 0.0013(10) 0.0032(12) 0.0010(11)
C6 0.0212(14) 0.0171(13) 0.0209(14) 0.0044(10) 0.0039(11) -0.0044(10)
C7 0.0202(14) 0.0187(12) 0.0203(13) -0.0015(10) 0.0023(11) -0.0010(10)
C8 0.0313(17) 0.0256(16) 0.0318(16) 0.0032(13) 0.0082(13) 0.0098(13)
C9 0.0329(16) 0.0417(16) 0.0234(15) 0.0003(13) 0.0084(15) 0.0067(13)
C10 0.0172(13) 0.0200(12) 0.0175(13) 0.0019(10) -0.0004(10) 0.0002(10)
Br2 0.03083(15) 0.02047(12) 0.01804(12) 0.00300(12) 0.00153(12) -0.00156(11)
Cl2 0.0206(3) 0.0341(3) 0.0206(3) 0.0066(3) -0.0053(3) -0.0029(2)
O2 0.0170(9) 0.0277(10) 0.0188(10) 0.0017(8) -0.0024(8) -0.0055(7)
C11 0.0185(14) 0.0218(13) 0.0140(12) -0.0004(10) -0.0032(10) -0.0005(10)
C12 0.0228(14) 0.0200(13) 0.0116(11) -0.0019(10) -0.0020(10) -0.0027(11)
C13 0.0202(14) 0.0197(13) 0.0144(12) -0.0021(10) 0.0012(10) -0.0029(11)
C14 0.0171(14) 0.0208(13) 0.0162(13) 0.0003(10) -0.0032(11) -0.0004(10)
C15 0.0214(15) 0.0183(13) 0.0245(14) -0.0034(11) -0.0030(12) -0.0039(11)
C16 0.0215(13) 0.0164(12) 0.0250(13) -0.0061(11) -0.0022(12) 0.0005(10)
C17 0.0189(13) 0.0197(12) 0.0262(14) -0.0008(11) -0.0007(12) -0.0035(11)
C18 0.0273(17) 0.062(2) 0.0232(16) 0.0065(14) 0.0039(13) -0.0088(15)
C19 0.0235(16) 0.0317(17) 0.0428(19) 0.0041(14) -0.0016(14) -0.0033(13)
C20 0.0178(13) 0.0289(14) 0.0171(12) -0.0028(10) 0.0000(10) -0.0016(11)
O1W 0.0184(16) 0.0287(15) 0.0154(13) 0.000 0.000 -0.0035(14)

loop_
_atom_type_symbol
_atom_type_description
_atom_type_scat_dispersion_real
_atom_type_scat_dispersion_imag
_atom_type_scat_source
C C 0.0033 0.0016 'International Tables Vol C Tables 4.2.6.8 and 6.1.1.4'
H H 0.0000 0.0000 'International Tables Vol C Tables 4.2.6.8 and 6.1.1.4'
O O 0.0106 0.0060 'International Tables Vol C Tables 4.2.6.8 and 6.1.1.4'
Cl Cl 0.1484 0.1585 'International Tables Vol C Tables 4.2.6.8 and 6.1.1.4'
Br Br -0.2901 2.4595 'International Tables Vol C Tables 4.2.6.8 and 6.1.1.4'

loop_
_geom_angle_atom_site_label_1
_geom_angle_atom_site_label_2
_geom_angle_atom_site_label_3
_geom_angle
C6 C1 C10 111.5(2)
C6 C1 C2 112.4(2)
C10 C1 C2 114.5(2)
C6 C1 Cl1 107.74(17)
C10 C1 Cl1 105.62(17)
C2 C1 Cl1 104.33(16)
C3 C2 C1 113.5(2)
C3 C2 Br1 109.40(17)
C1 C2 Br1 108.31(16)
C2 C3 C4 113.0(2)
C7 C4 C3 113.8(2)
C7 C4 C5 110.8(2)
C3 C4 C5 109.9(2)
C6 C5 C4 111.2(2)
C1 C6 C5 113.3(2)
C9 C7 C8 120.8(3)
C9 C7 C4 123.8(2)
C8 C7 C4 115.4(2)
O1 C10 C1 111.6(2)
C16 C11 C20 112.0(2)
C16 C11 C12 112.0(2)
C20 C11 C12 114.4(2)
C16 C11 Cl2 108.08(17)
C20 C11 Cl2 105.32(17)
C12 C11 Cl2 104.32(16)
C13 C12 C11 113.5(2)
C13 C12 Br2 109.12(17)
C11 C12 Br2 108.18(15)
C12 C13 C14 113.4(2)
C17 C14 C15 112.0(2)
C17 C14 C13 111.0(2)
C15 C14 C13 111.1(2)
C14 C15 C16 112.6(2)
C11 C16 C15 112.9(2)
C19 C17 C18 121.3(3)
C19 C17 C14 120.8(3)
C18 C17 C14 117.9(2)
O2 C20 C11 113.2(2)
C10 O1 H1O 109.5
C3 C2 H2 108.5
C1 C2 H2 108.5
Br1 C2 H2 108.5
C2 C3 H3A 109.0
C4 C3 H3A 109.0
C2 C3 H3B 109.0
C4 C3 H3B 109.0
H3A C3 H3B 107.8
C7 C4 H4 107.4
C3 C4 H4 107.4
C5 C4 H4 107.4
C6 C5 H5A 109.4
C4 C5 H5A 109.4
C6 C5 H5B 109.4
C4 C5 H5B 109.4
H5A C5 H5B 108.0
C1 C6 H6A 108.9
C5 C6 H6A 108.9
C1 C6 H6B 108.9
C5 C6 H6B 108.9
H6A C6 H6B 107.7
C7 C8 H8A 109.5
C7 C8 H8B 109.5
H8A C8 H8B 109.5
C7 C8 H8C 109.5
H8A C8 H8C 109.5
H8B C8 H8C 109.5
C7 C9 H9A 120.0
C7 C9 H9B 120.0
H9A C9 H9B 120.0
O1 C10 H10A 109.3
C1 C10 H10A 109.3
O1 C10 H10B 109.3
C1 C10 H10B 109.3
H10A C10 H10B 108.0
C20 O2 H2O 109.5
C13 C12 H12 108.7
C11 C12 H12 108.7
Br2 C12 H12 108.7
C12 C13 H13A 108.9
C14 C13 H13A 108.9
C12 C13 H13B 108.9
C14 C13 H13B 108.9
H13A C13 H13B 107.7
C17 C14 H14 107.5
C15 C14 H14 107.5
C13 C14 H14 107.5
C14 C15 H15A 109.1
C16 C15 H15A 109.1
C14 C15 H15B 109.1
C16 C15 H15B 109.1
H15A C15 H15B 107.8
C11 C16 H16A 109.0
C15 C16 H16A 109.0
C11 C16 H16B 109.0
C15 C16 H16B 109.0
H16A C16 H16B 107.8
C17 C18 H18A 109.5
C17 C18 H18B 109.5
H18A C18 H18B 109.5
C17 C18 H18C 109.5
H18A C18 H18C 109.5
H18B C18 H18C 109.5
C17 C19 H19A 120.0
C17 C19 H19B 120.0
H19A C19 H19B 120.0
O2 C20 H20A 108.9
C11 C20 H20A 108.9
O2 C20 H20B 108.9
C11 C20 H20B 108.9
H20A C20 H20B 107.7

loop_
_geom_bond_atom_site_label_1
_geom_bond_atom_site_label_2
_geom_bond_distance
Br1 C2 1.980(2)
Cl1 C1 1.835(2)
O1 C10 1.415(3)
C1 C6 1.515(3)
C1 C10 1.517(3)
C1 C2 1.523(3)
C2 C3 1.510(3)
C3 C4 1.521(3)
C4 C7 1.513(3)
C4 C5 1.533(3)
C5 C6 1.526(3)
C7 C9 1.325(4)
C7 C8 1.494(4)
Br2 C12 1.981(2)
Cl2 C11 1.835(3)
O2 C20 1.419(3)
C11 C16 1.514(3)
C11 C20 1.522(3)
C11 C12 1.522(3)
C12 C13 1.517(3)
C13 C14 1.532(3)
C14 C17 1.513(4)
C14 C15 1.528(4)
C15 C16 1.531(4)
C17 C19 1.308(4)
C17 C18 1.501(4)
O1 H1O 0.8400
C2 H2 1.0000
C3 H3A 0.9900
C3 H3B 0.9900
C4 H4 1.0000
C5 H5A 0.9900
C5 H5B 0.9900
C6 H6A 0.9900
C6 H6B 0.9900
C8 H8A 0.9800
C8 H8B 0.9800
C8 H8C 0.9800
C9 H9A 0.9500
C9 H9B 0.9500
C10 H10A 0.9900
C10 H10B 0.9900
O2 H2O 0.8400
C12 H12 1.0000
C13 H13A 0.9900
C13 H13B 0.9900
C14 H14 1.0000
C15 H15A 0.9900
C15 H15B 0.9900
C16 H16A 0.9900
C16 H16B 0.9900
C18 H18A 0.9800
C18 H18B 0.9800
C18 H18C 0.9800
C19 H19A 0.9500
C19 H19B 0.9500
C20 H20A 0.9900
C20 H20B 0.9900
O1W H1W 0.76(2)

loop_
_geom_hbond_atom_site_label_D
_geom_hbond_atom_site_label_H
_geom_hbond_atom_site_label_A
_geom_hbond_distance_DH
_geom_hbond_distance_HA
_geom_hbond_distance_DA
_geom_hbond_angle_DHA
_geom_hbond_site_symmetry_A
O1 H1O O1W 0.84 1.91 2.746(3) 172.1 .
O2 H2O O1 0.84 1.96 2.793(2) 169.8 .
O1W H1W O2 0.76(2) 2.04(3) 2.789(2) 168(3) 2_664

loop_
_geom_torsion_atom_site_label_1
_geom_torsion_atom_site_label_2
_geom_torsion_atom_site_label_3
_geom_torsion_atom_site_label_4
_geom_torsion
C6 C1 C2 C3 -47.6(3)
C10 C1 C2 C3 -176.1(2)
Cl1 C1 C2 C3 68.9(2)
C6 C1 C2 Br1 74.1(2)
C10 C1 C2 Br1 -54.4(2)
Cl1 C1 C2 Br1 -169.38(12)
C1 C2 C3 C4 51.6(3)
Br1 C2 C3 C4 -69.5(2)
C2 C3 C4 C7 179.8(2)
C2 C3 C4 C5 -55.3(3)
C7 C4 C5 C6 -177.4(2)
C3 C4 C5 C6 56.0(3)
C10 C1 C6 C5 179.3(2)
C2 C1 C6 C5 49.1(3)
Cl1 C1 C6 C5 -65.3(2)
C4 C5 C6 C1 -54.1(3)
C3 C4 C7 C9 21.0(4)
C5 C4 C7 C9 -103.4(3)
C3 C4 C7 C8 -158.4(2)
C5 C4 C7 C8 77.2(3)
C6 C1 C10 O1 -173.87(19)
C2 C1 C10 O1 -44.8(3)
Cl1 C1 C10 O1 69.4(2)
C16 C11 C12 C13 -50.3(3)
C20 C11 C12 C13 -179.1(2)
Cl2 C11 C12 C13 66.3(2)
C16 C11 C12 Br2 70.9(2)
C20 C11 C12 Br2 -57.9(2)
Cl2 C11 C12 Br2 -172.44(12)
C11 C12 C13 C14 50.9(3)
Br2 C12 C13 C14 -69.8(2)
C12 C13 C14 C17 -176.5(2)
C12 C13 C14 C15 -51.1(3)
C17 C14 C15 C16 176.7(2)
C13 C14 C15 C16 51.9(3)
C20 C11 C16 C15 -178.7(2)
C12 C11 C16 C15 51.3(3)
Cl2 C11 C16 C15 -63.1(2)
C14 C15 C16 C11 -53.0(3)
C15 C14 C17 C19 112.1(3)
C13 C14 C17 C19 -123.1(3)
C15 C14 C17 C18 -68.9(3)
C13 C14 C17 C18 55.9(3)
C16 C11 C20 O2 -179.0(2)
C12 C11 C20 O2 -50.1(3)
Cl2 C11 C20 O2 63.8(2)
